data_7228770
loop_
_publ_author_name
'Krueger, Erika L.'
'Sinha, Abhijeet S.'
'Desper, John'
'Aaker\"oy, Christer B.'

_publ_section_title
;
 Exploring binding preferences in co-crystals of conformationally flexible
 multitopic ligands
;
_journal_name_full CrystEngComm
_journal_paper_doi 10.1039/C7CE01177F
_journal_year 2017
_chemical_formula_moiety
;
(C12 H10 N4 O) (C3 H4 O4)
;
_chemical_formula_sum 'C15 H14 N4 O5'
_chemical_formula_weight 330.30
_chemical_name_systematic
;
EK-B-Mal (3-pyridyl)-CONH-N=CH-(4-pyridyl), HOOC-(CH2)-COOH
;
_space_group_IT_number 2
_symmetry_cell_setting triclinic
_symmetry_space_group_name_Hall '-P 1'
_symmetry_space_group_name_H-M 'P -1'
_atom_sites_solution_hydrogens geom
_atom_sites_solution_primary direct
_atom_sites_solution_secondary difmap
_audit_creation_method SHELXL-97
_audit_update_record
;
2016-05-09 deposited with the CCDC.
2017-07-18 downloaded from the CCDC.
;
_cell_angle_alpha 73.431(5)
_cell_angle_beta 76.424(5)
_cell_angle_gamma 71.357(5)
_cell_formula_units_Z 2
_cell_length_a 7.0290(10)
_cell_length_b 10.5537(15)
_cell_length_c 10.8826(15)
_cell_measurement_reflns_used 7582
_cell_measurement_temperature 120(2)
_cell_measurement_theta_max 32.50
_cell_measurement_theta_min 3.10
_cell_volume 723.95(18)
_computing_cell_refinement 'Bruker SAINT'
_computing_data_collection 'Bruker APEX2'
_computing_data_reduction 'Bruker SAINT'
_computing_molecular_graphics 'Bruker SHELXTL'
_computing_publication_material 'Bruker SHELXTL'
_computing_structure_refinement 'SHELXL-97 (Sheldrick, 2008)'
_computing_structure_solution 'SHELXS-97 (Sheldrick, 2008)'
_diffrn_ambient_temperature 120(2)
_diffrn_measured_fraction_theta_full 0.992
_diffrn_measured_fraction_theta_max 0.888
_diffrn_measurement_device_type 'Bruker APEX-II CCD'
_diffrn_measurement_method '\f and \w scans'
_diffrn_radiation_monochromator graphite
_diffrn_radiation_source 'fine-focus sealed tube'
_diffrn_radiation_type MoK\a
_diffrn_radiation_wavelength 0.71073
_diffrn_reflns_av_R_equivalents 0.0281
_diffrn_reflns_av_sigmaI/netI 0.0320
_diffrn_reflns_limit_h_max 10
_diffrn_reflns_limit_h_min -10
_diffrn_reflns_limit_k_max 15
_diffrn_reflns_limit_k_min -15
_diffrn_reflns_limit_l_max 16
_diffrn_reflns_limit_l_min -16
_diffrn_reflns_number 16031
_diffrn_reflns_theta_full 30.00
_diffrn_reflns_theta_max 32.66
_diffrn_reflns_theta_min 1.98
_exptl_absorpt_coefficient_mu 0.117
_exptl_absorpt_correction_T_max 0.9907
_exptl_absorpt_correction_T_min 0.9614
_exptl_absorpt_correction_type multi-scan
_exptl_crystal_colour colourless
_exptl_crystal_density_diffrn 1.515
_exptl_crystal_density_method 'not measured'
_exptl_crystal_description plate
_exptl_crystal_F_000 344
_exptl_crystal_size_max 0.34
_exptl_crystal_size_mid 0.26
_exptl_crystal_size_min 0.08
_refine_diff_density_max 0.504
_refine_diff_density_min -0.375
_refine_diff_density_rms 0.074
_refine_ls_extinction_method none
_refine_ls_goodness_of_fit_ref 1.066
_refine_ls_hydrogen_treatment mixed
_refine_ls_matrix_type full
_refine_ls_number_parameters 254
_refine_ls_number_reflns 4726
_refine_ls_number_restraints 0
_refine_ls_restrained_S_all 1.066
_refine_ls_R_factor_all 0.0638
_refine_ls_R_factor_gt 0.0448
_refine_ls_shift/su_max 0.000
_refine_ls_shift/su_mean 0.000
_refine_ls_structure_factor_coef Fsqd
_refine_ls_weighting_details 'calc w=1/[\s^2^(Fo^2^)+(0.0650P)^2^+0.2000P] where P=(Fo^2^+2Fc^2^)/3'
_refine_ls_weighting_scheme calc
_refine_ls_wR_factor_gt 0.1154
_refine_ls_wR_factor_ref 0.1305
_reflns_number_gt 3644
_reflns_number_total 4726
_reflns_threshold_expression >2sigma(I)
_cod_data_source_file c7ce01177f2.cif
_cod_data_source_block 34Mal
_cod_depositor_comments
;
The following automatic conversions were performed:

'_symmetry_cell_setting' value 'Triclinic' changed to 'triclinic'
according to
/home/data/users/saulius/crontab/automatic-downloads/rss-feeds/RSC/lib/dictionaries/cif_core.dic
dictionary named 'cif_core.dic' version 2.4.2 from 2011-04-26.

Automatic conversion script
Id: cif_fix_values 4973 2017-02-22 13:04:09Z antanas 
;
_cod_original_sg_symbol_H-M P-1
_cod_database_code 7228770

loop_
_symmetry_equiv_pos_as_xyz
'x, y, z'
'-x, -y, -z'

loop_
_atom_site_label
_atom_site_type_symbol
_atom_site_fract_x
_atom_site_fract_y
_atom_site_fract_z
_atom_site_U_iso_or_equiv
_atom_site_adp_type
_atom_site_occupancy
_atom_site_symmetry_multiplicity
_atom_site_calc_flag
_atom_site_refinement_flags
_atom_site_disorder_assembly
_atom_site_disorder_group
N11 N 0.14662(16) 0.34957(11) 1.13741(10) 0.0201(2) Uani 1 1 d . . .
C12 C 0.19869(17) 0.37479(12) 1.00822(11) 0.0178(2) Uani 1 1 d . . .
H12 H 0.1913 0.4669 0.9619 0.021 Uiso 1 1 calc R . .
C13 C 0.26311(16) 0.27272(11) 0.93840(10) 0.0161(2) Uani 1 1 d . . .
C14 C 0.28573(17) 0.13693(12) 1.00676(11) 0.0184(2) Uani 1 1 d . . .
H14 H 0.3299 0.0648 0.9621 0.022 Uiso 1 1 calc R . .
C15 C 0.24301(18) 0.10875(12) 1.14058(11) 0.0201(2) Uani 1 1 d . . .
H15 H 0.2631 0.0167 1.1901 0.024 Uiso 1 1 calc R . .
C16 C 0.17029(18) 0.21775(13) 1.20094(11) 0.0207(2) Uani 1 1 d . . .
H16 H 0.1350 0.1981 1.2928 0.025 Uiso 1 1 calc R . .
C17 C 0.31172(17) 0.30192(12) 0.79435(11) 0.0166(2) Uani 1 1 d . . .
N17 N 0.21317(15) 0.42789(10) 0.73083(9) 0.0176(2) Uani 1 1 d . . .
H17 H 0.118(2) 0.4874(16) 0.7710(15) 0.021 Uiso 1 1 d . . .
O17 O 0.43211(13) 0.21457(9) 0.73891(8) 0.02203(19) Uani 1 1 d . . .
N21 N 0.20451(15) 0.71995(10) 0.13441(9) 0.0182(2) Uani 1 1 d . . .
C22 C 0.31208(17) 0.59361(12) 0.18639(11) 0.0183(2) Uani 1 1 d . . .
H22 H 0.3995 0.5378 0.1297 0.022 Uiso 1 1 calc R . .
C23 C 0.30138(17) 0.54091(12) 0.31886(11) 0.0174(2) Uani 1 1 d . . .
H23 H 0.3802 0.4510 0.3525 0.021 Uiso 1 1 calc R . .
C24 C 0.17236(17) 0.62268(11) 0.40196(10) 0.0165(2) Uani 1 1 d . . .
C25 C 0.05769(18) 0.75303(12) 0.34774(11) 0.0193(2) Uani 1 1 d . . .
H25 H -0.0340 0.8102 0.4018 0.023 Uiso 1 1 calc R . .
C26 C 0.07925(17) 0.79789(12) 0.21427(11) 0.0187(2) Uani 1 1 d . . .
H26 H 0.0023 0.8874 0.1778 0.022 Uiso 1 1 calc R . .
C27 C 0.14798(18) 0.57665(12) 0.54311(11) 0.0188(2) Uani 1 1 d . . .
H27 H 0.0512 0.6341 0.5951 0.023 Uiso 1 1 calc R . .
N27 N 0.25471(15) 0.46041(10) 0.59770(9) 0.0175(2) Uani 1 1 d . . .
C31 C 0.30234(17) 0.80390(12) -0.19563(11) 0.0183(2) Uani 1 1 d . . .
O31 O 0.24306(14) 0.86344(9) -0.09799(8) 0.0238(2) Uani 1 1 d . A .
H31 H 0.235(2) 0.7898(17) -0.0107(17) 0.029 Uiso 1 1 d . . .
O32 O 0.33788(16) 0.68189(9) -0.18627(9) 0.0309(2) Uani 1 1 d . A .
C32A C 0.3100(4) 0.9065(4) -0.3234(4) 0.0203(5) Uani 0.837(2) 1 d P A 1
H32A H 0.3515 0.9840 -0.3138 0.024 Uiso 0.837(2) 1 calc PR A 1
H32B H 0.1721 0.9435 -0.3476 0.024 Uiso 0.837(2) 1 calc PR A 1
C33A C 0.4557(3) 0.84562(15) -0.43096(14) 0.0183(3) Uani 0.837(2) 1 d P A 1
O33A O 0.36416(17) 0.80901(13) -0.50271(11) 0.0280(3) Uani 0.837(2) 1 d P A 1
H33A H 0.4504 0.7772 -0.5619 0.034 Uiso 0.837(2) 1 calc PR A 1
O34A O 0.63646(16) 0.83314(12) -0.44952(10) 0.0257(3) Uani 0.837(2) 1 d P A 1
C32B C 0.348(3) 0.914(2) -0.325(2) 0.0203(5) Uani 0.163(2) 1 d P A 2
H32C H 0.2445 1.0023 -0.3211 0.024 Uiso 0.163(2) 1 calc PR A 2
H32D H 0.4822 0.9276 -0.3278 0.024 Uiso 0.163(2) 1 calc PR A 2
C33B C 0.3500(16) 0.8755(10) -0.4490(9) 0.0281(19) Uani 0.163(2) 1 d P A 2
O33B O 0.5347(9) 0.7965(6) -0.4880(5) 0.0268(15) Uani 0.163(2) 1 d P A 2
H33B H 0.6056 0.8466 -0.5387 0.032 Uiso 0.163(2) 1 calc PR A 2
O34B O 0.2140(11) 0.9213(11) -0.5114(8) 0.060(3) Uani 0.163(2) 1 d P A 2

loop_
_atom_site_aniso_label
_atom_site_aniso_U_11
_atom_site_aniso_U_22
_atom_site_aniso_U_33
_atom_site_aniso_U_23
_atom_site_aniso_U_13
_atom_site_aniso_U_12
N11 0.0241(5) 0.0200(5) 0.0156(4) -0.0049(4) -0.0028(4) -0.0048(4)
C12 0.0196(5) 0.0168(5) 0.0163(5) -0.0042(4) -0.0030(4) -0.0034(4)
C13 0.0159(5) 0.0172(5) 0.0144(5) -0.0041(4) -0.0023(4) -0.0033(4)
C14 0.0196(5) 0.0164(5) 0.0180(5) -0.0043(4) -0.0035(4) -0.0025(4)
C15 0.0232(5) 0.0172(5) 0.0176(5) -0.0008(4) -0.0044(4) -0.0042(4)
C16 0.0234(5) 0.0224(6) 0.0153(5) -0.0040(4) -0.0032(4) -0.0051(4)
C17 0.0183(5) 0.0170(5) 0.0147(5) -0.0039(4) -0.0026(4) -0.0048(4)
N17 0.0223(5) 0.0168(5) 0.0114(4) -0.0037(3) -0.0012(3) -0.0029(4)
O17 0.0257(4) 0.0197(4) 0.0175(4) -0.0072(3) -0.0007(3) -0.0012(3)
N21 0.0201(4) 0.0200(5) 0.0141(4) -0.0030(4) -0.0017(4) -0.0062(4)
C22 0.0199(5) 0.0192(5) 0.0160(5) -0.0064(4) 0.0000(4) -0.0053(4)
C23 0.0199(5) 0.0157(5) 0.0152(5) -0.0033(4) -0.0020(4) -0.0034(4)
C24 0.0189(5) 0.0166(5) 0.0137(5) -0.0034(4) -0.0013(4) -0.0054(4)
C25 0.0210(5) 0.0176(5) 0.0161(5) -0.0042(4) -0.0003(4) -0.0023(4)
C26 0.0203(5) 0.0166(5) 0.0167(5) -0.0021(4) -0.0027(4) -0.0030(4)
C27 0.0221(5) 0.0180(5) 0.0143(5) -0.0050(4) -0.0001(4) -0.0038(4)
N27 0.0214(5) 0.0192(5) 0.0117(4) -0.0037(3) -0.0012(3) -0.0061(4)
C31 0.0173(5) 0.0175(5) 0.0169(5) -0.0033(4) -0.0006(4) -0.0023(4)
O31 0.0362(5) 0.0195(4) 0.0139(4) -0.0033(3) -0.0014(3) -0.0075(4)
O32 0.0410(6) 0.0165(4) 0.0266(5) -0.0060(4) 0.0071(4) -0.0040(4)
C32A 0.0276(14) 0.0160(7) 0.0139(5) -0.0039(5) 0.0004(10) -0.0037(9)
C33A 0.0238(8) 0.0151(6) 0.0135(6) -0.0029(5) 0.0012(6) -0.0051(6)
O33A 0.0264(6) 0.0393(7) 0.0243(5) -0.0191(5) 0.0039(4) -0.0124(5)
O34A 0.0218(5) 0.0331(6) 0.0205(5) -0.0080(4) -0.0013(4) -0.0050(4)
C32B 0.0276(14) 0.0160(7) 0.0139(5) -0.0039(5) 0.0004(10) -0.0037(9)
C33B 0.023(4) 0.026(4) 0.034(5) -0.008(4) 0.003(4) -0.009(4)
O33B 0.030(3) 0.028(3) 0.018(3) -0.007(2) -0.001(2) -0.002(2)
O34B 0.026(3) 0.104(7) 0.057(5) -0.051(5) -0.014(3) 0.005(4)

loop_
_atom_type_symbol
_atom_type_description
_atom_type_scat_dispersion_real
_atom_type_scat_dispersion_imag
_atom_type_scat_source
C C 0.0033 0.0016 'International Tables Vol C Tables 4.2.6.8 and 6.1.1.4'
H H 0.0000 0.0000 'International Tables Vol C Tables 4.2.6.8 and 6.1.1.4'
N N 0.0061 0.0033 'International Tables Vol C Tables 4.2.6.8 and 6.1.1.4'
O O 0.0106 0.0060 'International Tables Vol C Tables 4.2.6.8 and 6.1.1.4'

loop_
_geom_angle_atom_site_label_1
_geom_angle_atom_site_label_2
_geom_angle_atom_site_label_3
_geom_angle
C12 N11 C16 117.03(10)
N11 C12 C13 123.21(11)
N11 C12 H12 118.4
C13 C12 H12 118.4
C14 C13 C12 118.42(10)
C14 C13 C17 118.52(10)
C12 C13 C17 123.05(10)
C15 C14 C13 118.91(10)
C15 C14 H14 120.5
C13 C14 H14 120.5
C14 C15 C16 118.38(11)
C14 C15 H15 120.8
C16 C15 H15 120.8
N11 C16 C15 123.87(11)
N11 C16 H16 118.1
C15 C16 H16 118.1
O17 C17 N17 123.43(10)
O17 C17 C13 120.73(10)
N17 C17 C13 115.84(9)
C17 N17 N27 118.05(9)
C17 N17 H17 122.9(10)
N27 N17 H17 118.9(10)
C26 N21 C22 118.54(10)
N21 C22 C23 122.88(10)
N21 C22 H22 118.6
C23 C22 H22 118.6
C22 C23 C24 118.53(10)
C22 C23 H23 120.7
C24 C23 H23 120.7
C25 C24 C23 118.51(10)
C25 C24 C27 118.47(10)
C23 C24 C27 123.00(10)
C26 C25 C24 119.08(10)
C26 C25 H25 120.5
C24 C25 H25 120.5
N21 C26 C25 122.45(11)
N21 C26 H26 118.8
C25 C26 H26 118.8
N27 C27 C24 120.98(10)
N27 C27 H27 119.5
C24 C27 H27 119.5
C27 N27 N17 115.17(9)
O32 C31 O31 124.89(11)
O32 C31 C32A 123.30(17)
O31 C31 C32A 111.72(16)
O32 C31 C32B 125.7(8)
O31 C31 C32B 109.0(8)
C32A C31 C32B 10.6(7)
C31 O31 H31 109.9(9)
C31 C32A C33A 112.7(2)
C31 C32A H32A 109.0
C33A C32A H32A 109.0
C31 C32A H32B 109.0
C33A C32A H32B 109.0
H32A C32A H32B 107.8
O34A C33A O33A 123.93(14)
O34A C33A C32A 123.34(16)
O33A C33A C32A 112.73(17)
C33A O33A H33A 109.5
C33B C32B C31 114.8(13)
C33B C32B H32C 108.6
C31 C32B H32C 108.6
C33B C32B H32D 108.6
C31 C32B H32D 108.6
H32C C32B H32D 107.5
O34B C33B O33B 124.3(9)
O34B C33B C32B 124.7(11)
O33B C33B C32B 110.5(11)
C33B O33B H33B 109.5

loop_
_geom_bond_atom_site_label_1
_geom_bond_atom_site_label_2
_geom_bond_distance
N11 C12 1.3374(15)
N11 C16 1.3411(16)
C12 C13 1.3914(15)
C12 H12 0.9500
C13 C14 1.3908(16)
C13 C17 1.4865(15)
C14 C15 1.3800(16)
C14 H14 0.9500
C15 C16 1.3832(16)
C15 H15 0.9500
C16 H16 0.9500
C17 O17 1.2283(13)
C17 N17 1.3554(15)
N17 N27 1.3725(13)
N17 H17 0.886(16)
N21 C26 1.3389(14)
N21 C22 1.3400(15)
C22 C23 1.3827(16)
C22 H22 0.9500
C23 C24 1.3946(15)
C23 H23 0.9500
C24 C25 1.3934(16)
C24 C27 1.4591(16)
C25 C26 1.3811(16)
C25 H25 0.9500
C26 H26 0.9500
C27 N27 1.2751(15)
C27 H27 0.9500
C31 O32 1.2093(14)
C31 O31 1.3050(14)
C31 C32A 1.501(4)
C31 C32B 1.59(2)
O31 H31 1.045(18)
C32A C33A 1.509(4)
C32A H32A 0.9900
C32A H32B 0.9900
C33A O34A 1.208(2)
C33A O33A 1.3193(19)
O33A H33A 0.8400
C32B C33B 1.51(2)
C32B H32C 0.9900
C32B H32D 0.9900
C33B O34B 1.196(13)
C33B O33B 1.346(11)
O33B H33B 0.8400

loop_
_geom_hbond_atom_site_label_D
_geom_hbond_atom_site_label_H
_geom_hbond_atom_site_label_A
_geom_hbond_distance_DH
_geom_hbond_distance_HA
_geom_hbond_distance_DA
_geom_hbond_angle_DHA
_geom_hbond_site_symmetry_A
O31 H31 N21 1.045(18) 1.537(18) 2.5533(13) 162.7(15) .
O33A H33A O17 0.84 1.90 2.6700(14) 152.2 2_665
O33B H33B O17 0.84 2.53 2.718(6) 93.6 2_665

loop_
_geom_torsion_atom_site_label_1
_geom_torsion_atom_site_label_2
_geom_torsion_atom_site_label_3
_geom_torsion_atom_site_label_4
_geom_torsion
C16 N11 C12 C13 3.95(17)
N11 C12 C13 C14 -3.84(17)
N11 C12 C13 C17 177.09(10)
C12 C13 C14 C15 0.20(16)
C17 C13 C14 C15 179.32(10)
C13 C14 C15 C16 2.94(17)
C12 N11 C16 C15 -0.50(18)
C14 C15 C16 N11 -2.92(18)
C14 C13 C17 O17 -25.42(16)
C12 C13 C17 O17 153.65(11)
C14 C13 C17 N17 153.55(11)
C12 C13 C17 N17 -27.37(16)
O17 C17 N17 N27 -1.82(17)
C13 C17 N17 N27 179.23(9)
C26 N21 C22 C23 -0.88(17)
N21 C22 C23 C24 0.26(17)
C22 C23 C24 C25 0.97(16)
C22 C23 C24 C27 179.33(11)
C23 C24 C25 C26 -1.55(17)
C27 C24 C25 C26 180.00(11)
C22 N21 C26 C25 0.24(17)
C24 C25 C26 N21 0.98(18)
C25 C24 C27 N27 -177.37(11)
C23 C24 C27 N27 4.27(18)
C24 C27 N27 N17 -178.34(10)
C17 N17 N27 C27 175.65(10)
O32 C31 C32A C33A -27.8(2)
O31 C31 C32A C33A 155.51(15)
C32B C31 C32A C33A 79(5)
C31 C32A C33A O34A -83.1(2)
C31 C32A C33A O33A 97.5(2)
O32 C31 C32B C33B 27.1(17)
O31 C31 C32B C33B -160.6(11)
C32A C31 C32B C33B -54(4)
C31 C32B C33B O34B 102.0(16)
C31 C32B C33B O33B -85.7(13)
